data_4123501
loop_
_publ_author_name
'Quan, Yangjian'
'Xie, Zuowei'

_publ_section_title
;
 Palladium-Catalyzed Regioselective Intramolecular Coupling of o-Carborane
 with Aromatics via Direct Cage B-H Activation.
;
_journal_name_full 'Journal of the American Chemical Society'
_journal_page_first 150310140942007
_journal_paper_doi 10.1021/jacs.5b01169
_journal_year 2015
_chemical_formula_sum 'C9 H16 B10'
_chemical_formula_weight 232.32
_chemical_name_systematic
; 
 ? 
;
_space_group_IT_number 19
_symmetry_cell_setting orthorhombic
_symmetry_space_group_name_Hall 'P 2ac 2ab'
_symmetry_space_group_name_H-M 'P 21 21 21'
_atom_sites_solution_hydrogens geom
_atom_sites_solution_primary direct
_atom_sites_solution_secondary difmap
_audit_creation_method SHELXL-97
_cell_angle_alpha 90.00
_cell_angle_beta 90.00
_cell_angle_gamma 90.00
_cell_formula_units_Z 4
_cell_length_a 6.9513(14)
_cell_length_b 8.9094(19)
_cell_length_c 22.121(5)
_cell_measurement_reflns_used 29
_cell_measurement_temperature 296(2)
_cell_measurement_theta_max 15
_cell_measurement_theta_min 15
_cell_volume 1370.0(5)
_computing_cell_refinement 'BRUKER KAPPA APEXII DUO DIFFRACTOMETER'
_computing_data_collection 'BRUKER KAPPA APEXII DUO DIFFRACTOMETER'
_computing_data_reduction 'BRUKER KAPPA APEXII DUO DIFFRACTOMETER'
_computing_molecular_graphics 'SIEMENS SHELXTL'
_computing_publication_material 'SIEMENS SHELXTL'
_computing_structure_refinement 'SHELXL-97 (Sheldrick, 2008)'
_computing_structure_solution 'SHELXS-97 (Sheldrick, 2008)'
_diffrn_ambient_temperature 296(2)
_diffrn_measured_fraction_theta_full 1.000
_diffrn_measured_fraction_theta_max 1.000
_diffrn_measurement_device_type 'BRUKER KAPPA APEXII DUO DIFFRACTOMETER'
_diffrn_measurement_method 'PHI & OMEGA SCAN'
_diffrn_radiation_monochromator graphite
_diffrn_radiation_source 'fine-focus sealed tube'
_diffrn_radiation_type MoK\a
_diffrn_radiation_wavelength 0.71073
_diffrn_reflns_av_R_equivalents 0.1696
_diffrn_reflns_av_sigmaI/netI 0.1558
_diffrn_reflns_limit_h_max 8
_diffrn_reflns_limit_h_min -7
_diffrn_reflns_limit_k_max 10
_diffrn_reflns_limit_k_min -10
_diffrn_reflns_limit_l_max 26
_diffrn_reflns_limit_l_min -25
_diffrn_reflns_number 11603
_diffrn_reflns_theta_full 25.24
_diffrn_reflns_theta_max 25.24
_diffrn_reflns_theta_min 1.84
_exptl_absorpt_coefficient_mu 0.052
_exptl_absorpt_correction_T_max 0.7456
_exptl_absorpt_correction_T_min 0.4964
_exptl_absorpt_correction_type multi-scan
_exptl_crystal_colour colourless
_exptl_crystal_density_diffrn 1.126
_exptl_crystal_density_method 'not measured'
_exptl_crystal_description block
_exptl_crystal_F_000 480
_exptl_crystal_size_max 0.50
_exptl_crystal_size_mid 0.40
_exptl_crystal_size_min 0.30
_refine_diff_density_max 0.289
_refine_diff_density_min -0.245
_refine_diff_density_rms 0.073
_refine_ls_extinction_method none
_refine_ls_goodness_of_fit_ref 1.032
_refine_ls_hydrogen_treatment riding
_refine_ls_matrix_type full
_refine_ls_number_parameters 172
_refine_ls_number_reflns 2480
_refine_ls_number_restraints 0
_refine_ls_restrained_S_all 1.032
_refine_ls_R_factor_all 0.1256
_refine_ls_R_factor_gt 0.0861
_refine_ls_shift/su_max 0.000
_refine_ls_shift/su_mean 0.000
_refine_ls_structure_factor_coef Fsqd
_refine_ls_weighting_details 'calc w=1/[\s^2^(Fo^2^)+(0.1047P)^2^+0.0000P] where P=(Fo^2^+2Fc^2^)/3'
_refine_ls_weighting_scheme calc
_refine_ls_wR_factor_gt 0.1975
_refine_ls_wR_factor_ref 0.2237
_reflns_number_gt 1679
_reflns_number_total 2480
_reflns_threshold_expression >2sigma(I)
_cod_data_source_file ja5b01169_si_001.cif
_cod_data_source_block 2a
_cod_depositor_comments
;
The following automatic conversions were performed:

'_symmetry_cell_setting' value 'Orthorhombic' changed to
'orthorhombic' according to
/usr/data/users/saulius/crontab/automatic-downloads/rss-feeds/ACS/lib/dictionaries/cif_core.dic
dictionary named 'cif_core.dic' version 2.4.2 from 2011-04-26.

Automatic conversion script
Id: cif_fix_values 3105 2015-03-04 15:46:00Z robertas 
;
_cod_original_sg_symbol_H-M P2(1)2(1)2(1)
_cod_database_code 4123501

loop_
_symmetry_equiv_pos_as_xyz
'x, y, z'
'-x+1/2, -y, z+1/2'
'-x, y+1/2, -z+1/2'
'x+1/2, -y+1/2, -z'

loop_
_atom_site_label
_atom_site_type_symbol
_atom_site_fract_x
_atom_site_fract_y
_atom_site_fract_z
_atom_site_U_iso_or_equiv
_atom_site_adp_type
_atom_site_occupancy
_atom_site_symmetry_multiplicity
_atom_site_calc_flag
_atom_site_refinement_flags
C1 C 0.7472(6) -0.0007(4) 0.16389(16) 0.0377(9) Uani 1 1 d .
C2 C 0.6328(6) -0.0361(4) 0.10026(19) 0.0422(10) Uani 1 1 d .
H2 H 0.5834 0.0557 0.0708 0.051 Uiso 1 1 calc R
C11 C 0.8122(7) 0.1607(4) 0.17169(19) 0.0489(11) Uani 1 1 d .
H11A H 0.8640 0.1761 0.2119 0.059 Uiso 1 1 calc R
H11B H 0.7050 0.2289 0.1658 0.059 Uiso 1 1 calc R
C12 C 0.9667(6) 0.1879(4) 0.12414(18) 0.0412(10) Uani 1 1 d .
C13 C 1.0654(7) 0.3238(4) 0.1169(2) 0.0556(12) Uani 1 1 d .
H13A H 1.0395 0.4047 0.1422 0.067 Uiso 1 1 calc R
C14 C 1.2008(8) 0.3362(5) 0.0719(2) 0.0629(14) Uani 1 1 d .
H14A H 1.2670 0.4262 0.0671 0.075 Uiso 1 1 calc R
C15 C 1.2401(7) 0.2183(5) 0.0341(2) 0.0594(13) Uani 1 1 d .
H15A H 1.3332 0.2288 0.0042 0.071 Uiso 1 1 calc R
C16 C 1.1413(6) 0.0821(4) 0.03998(19) 0.0447(10) Uani 1 1 d .
H16A H 1.1665 0.0034 0.0135 0.054 Uiso 1 1 calc R
C17 C 1.0055(6) 0.0652(4) 0.08559(16) 0.0342(9) Uani 1 1 d .
B3 B 0.8790(6) -0.0718(4) 0.1038(2) 0.0345(10) Uani 1 1 d .
B4 B 0.9066(7) -0.1380(5) 0.1792(2) 0.0416(12) Uani 1 1 d .
H4 H 1.0417 -0.1195 0.2040 0.050 Uiso 1 1 calc R
B5 B 0.6875(8) -0.1298(6) 0.2178(2) 0.0503(13) Uani 1 1 d .
H5 H 0.6795 -0.1058 0.2665 0.060 Uiso 1 1 calc R
B6 B 0.5113(8) -0.0623(5) 0.1671(2) 0.0495(12) Uani 1 1 d .
H6 H 0.3889 0.0061 0.1824 0.059 Uiso 1 1 calc R
B7 B 0.7178(8) -0.1961(5) 0.0673(2) 0.0466(12) Uani 1 1 d .
H7 H 0.7262 -0.2155 0.0183 0.056 Uiso 1 1 calc R
B8 B 0.8944(8) -0.2657(4) 0.1184(2) 0.0456(13) Uani 1 1 d .
H8 H 1.0187 -0.3317 0.1029 0.055 Uiso 1 1 calc R
B9 B 0.7752(8) -0.3028(5) 0.1889(2) 0.0503(13) Uani 1 1 d .
H9 H 0.8230 -0.3940 0.2189 0.060 Uiso 1 1 calc R
B10 B 0.5269(8) -0.2552(5) 0.1810(2) 0.0519(14) Uani 1 1 d .
H10 H 0.4130 -0.3150 0.2057 0.062 Uiso 1 1 calc R
B11 B 0.4925(9) -0.1909(5) 0.1064(2) 0.0517(13) Uani 1 1 d .
H11 H 0.3561 -0.2076 0.0822 0.062 Uiso 1 1 calc R
B12 B 0.6550(8) -0.3396(5) 0.1200(2) 0.0512(13) Uani 1 1 d .
H12 H 0.6242 -0.4550 0.1052 0.061 Uiso 1 1 calc R

loop_
_atom_site_aniso_label
_atom_site_aniso_U_11
_atom_site_aniso_U_22
_atom_site_aniso_U_33
_atom_site_aniso_U_23
_atom_site_aniso_U_13
_atom_site_aniso_U_12
C1 0.038(2) 0.0405(18) 0.035(2) -0.0002(16) -0.002(2) 0.0034(17)
C2 0.033(2) 0.045(2) 0.049(2) 0.0032(18) -0.003(2) 0.0010(18)
C11 0.055(3) 0.038(2) 0.053(3) -0.0062(19) 0.002(2) 0.0026(19)
C12 0.042(3) 0.0340(18) 0.048(2) 0.0021(17) -0.0033(19) 0.0006(17)
C13 0.061(3) 0.038(2) 0.067(3) 0.001(2) -0.014(2) -0.008(2)
C14 0.055(3) 0.045(2) 0.088(4) 0.016(2) -0.004(3) -0.016(2)
C15 0.036(3) 0.055(2) 0.087(4) 0.026(2) 0.006(3) -0.003(2)
C16 0.042(3) 0.0370(18) 0.055(3) 0.0104(18) 0.005(2) 0.0067(18)
C17 0.032(2) 0.0298(16) 0.041(2) 0.0050(14) -0.0007(18) 0.0043(16)
B3 0.028(3) 0.0323(19) 0.043(2) 0.0025(18) 0.007(2) 0.0012(17)
B4 0.035(3) 0.042(2) 0.047(3) 0.009(2) -0.005(2) -0.001(2)
B5 0.056(4) 0.060(3) 0.034(2) 0.009(2) 0.002(2) -0.005(2)
B6 0.029(3) 0.060(3) 0.060(3) 0.004(2) 0.006(3) 0.005(2)
B7 0.056(3) 0.046(2) 0.038(3) -0.006(2) 0.002(2) -0.010(2)
B8 0.046(3) 0.0283(19) 0.062(3) 0.003(2) 0.012(3) -0.0006(19)
B9 0.050(3) 0.048(3) 0.052(3) 0.017(2) 0.001(2) -0.003(2)
B10 0.045(3) 0.052(3) 0.059(3) 0.011(2) 0.011(3) -0.007(2)
B11 0.045(3) 0.060(3) 0.049(3) 0.003(2) -0.005(3) -0.017(2)
B12 0.052(3) 0.042(2) 0.060(3) 0.000(2) 0.008(3) -0.016(2)

loop_
_atom_type_symbol
_atom_type_description
_atom_type_scat_dispersion_real
_atom_type_scat_dispersion_imag
_atom_type_scat_source
C C 0.0033 0.0016 'International Tables Vol C Tables 4.2.6.8 and 6.1.1.4'
H H 0.0000 0.0000 'International Tables Vol C Tables 4.2.6.8 and 6.1.1.4'
B B 0.0013 0.0007 'International Tables Vol C Tables 4.2.6.8 and 6.1.1.4'

loop_
_geom_angle_atom_site_label_1
_geom_angle_atom_site_label_2
_geom_angle_atom_site_label_3
_geom_angle
C11 C1 C2 115.0(3)
C11 C1 B4 118.0(3)
C2 C1 B4 110.5(3)
C11 C1 B5 129.1(3)
C2 C1 B5 110.5(3)
B4 C1 B5 62.0(3)
C11 C1 B6 125.3(3)
C2 C1 B6 61.1(3)
B4 C1 B6 112.6(3)
B5 C1 B6 61.8(3)
C11 C1 B3 106.0(3)
C2 C1 B3 62.0(2)
B4 C1 B3 62.7(2)
B5 C1 B3 114.7(3)
B6 C1 B3 114.6(3)
C1 C2 B11 111.4(3)
C1 C2 B7 110.9(3)
B11 C2 B7 63.5(3)
C1 C2 B6 61.8(3)
B11 C2 B6 62.5(3)
B7 C2 B6 115.1(3)
C1 C2 B3 61.5(2)
B11 C2 B3 114.4(3)
B7 C2 B3 61.8(3)
B6 C2 B3 114.8(3)
C1 C11 C12 106.4(3)
C13 C12 C17 120.4(4)
C13 C12 C11 124.2(4)
C17 C12 C11 115.4(3)
C14 C13 C12 119.2(4)
C15 C14 C13 121.1(4)
C14 C15 C16 120.7(5)
C17 C16 C15 119.7(4)
C16 C17 C12 118.9(3)
C16 C17 B3 131.0(3)
C12 C17 B3 110.0(3)
C17 B3 C1 102.2(3)
C17 B3 C2 113.6(3)
C1 B3 C2 56.6(2)
C17 B3 B8 141.5(4)
C1 B3 B8 104.5(3)
C2 B3 B8 104.3(3)
C17 B3 B7 136.9(3)
C1 B3 B7 104.1(3)
C2 B3 B7 58.1(2)
B8 B3 B7 60.5(3)
C17 B3 B4 116.2(3)
C1 B3 B4 57.3(2)
C2 B3 B4 102.0(3)
B8 B3 B4 59.8(3)
B7 B3 B4 106.7(3)
C1 B4 B9 107.0(3)
C1 B4 B5 59.7(3)
B9 B4 B5 61.2(3)
C1 B4 B8 106.4(3)
B9 B4 B8 61.6(3)
B5 B4 B8 110.9(4)
C1 B4 B3 60.0(2)
B9 B4 B3 109.7(3)
B5 B4 B3 110.5(3)
B8 B4 B3 59.6(2)
C1 B5 B4 58.4(2)
C1 B5 B6 59.7(3)
B4 B5 B6 107.9(3)
C1 B5 B9 104.4(3)
B4 B5 B9 59.3(3)
B6 B5 B9 107.7(4)
C1 B5 B10 104.8(3)
B4 B5 B10 107.3(4)
B6 B5 B10 59.2(3)
B9 B5 B10 60.3(3)
C2 B6 C1 57.1(2)
C2 B6 B10 104.7(4)
C1 B6 B10 105.1(4)
C2 B6 B5 104.6(3)
C1 B6 B5 58.5(3)
B10 B6 B5 60.7(3)
C2 B6 B11 58.1(3)
C1 B6 B11 104.1(3)
B10 B6 B11 60.1(3)
B5 B6 B11 108.2(4)
C2 B7 B3 60.1(2)
C2 B7 B8 105.0(3)
B3 B7 B8 59.5(2)
C2 B7 B12 103.6(3)
B3 B7 B12 107.8(3)
B8 B7 B12 60.3(3)
C2 B7 B11 57.9(3)
B3 B7 B11 108.5(3)
B8 B7 B11 107.8(3)
B12 B7 B11 59.3(3)
B3 B8 B4 60.7(2)
B3 B8 B7 60.0(2)
B4 B8 B7 107.0(3)
B3 B8 B12 108.0(4)
B4 B8 B12 105.5(4)
B7 B8 B12 60.0(3)
B3 B8 B9 108.2(3)
B4 B8 B9 58.6(3)
B7 B8 B9 107.3(4)
B12 B8 B9 59.1(3)
B4 B9 B12 107.4(3)
B4 B9 B5 59.5(3)
B12 B9 B5 108.0(4)
B4 B9 B10 107.1(3)
B12 B9 B10 60.2(3)
B5 B9 B10 59.8(3)
B4 B9 B8 59.8(3)
B12 B9 B8 60.3(3)
B5 B9 B8 108.1(3)
B10 B9 B8 108.5(4)
B6 B10 B11 60.5(3)
B6 B10 B5 60.1(3)
B11 B10 B5 108.1(3)
B6 B10 B12 108.2(4)
B11 B10 B12 59.8(3)
B5 B10 B12 107.4(4)
B6 B10 B9 108.1(4)
B11 B10 B9 107.4(4)
B5 B10 B9 59.8(3)
B12 B10 B9 59.4(3)
C2 B11 B10 105.2(3)
C2 B11 B12 104.9(4)
B10 B11 B12 60.7(3)
C2 B11 B6 59.4(3)
B10 B11 B6 59.4(3)
B12 B11 B6 108.1(4)
C2 B11 B7 58.6(3)
B10 B11 B7 109.0(4)
B12 B11 B7 60.2(3)
B6 B11 B7 108.6(3)
B11 B12 B9 108.0(4)
B11 B12 B10 59.5(3)
B9 B12 B10 60.4(3)
B11 B12 B7 60.5(3)
B9 B12 B7 108.3(3)
B10 B12 B7 108.3(3)
B11 B12 B8 108.4(3)
B9 B12 B8 60.6(3)
B10 B12 B8 108.9(4)
B7 B12 B8 59.7(3)

loop_
_geom_bond_atom_site_label_1
_geom_bond_atom_site_label_2
_geom_bond_distance
C1 C11 1.517(5)
C1 C2 1.647(6)
C1 B4 1.685(6)
C1 B5 1.708(6)
C1 B6 1.730(7)
C1 B3 1.734(6)
C2 B11 1.694(6)
C2 B7 1.707(6)
C2 B6 1.718(7)
C2 B3 1.743(6)
C11 C12 1.523(6)
C12 C13 1.401(5)
C12 C17 1.413(5)
C13 C14 1.374(7)
C14 C15 1.371(7)
C15 C16 1.400(6)
C16 C17 1.390(6)
C17 B3 1.557(5)
B3 B8 1.761(5)
B3 B7 1.771(6)
B3 B4 1.780(6)
B4 B9 1.743(6)
B4 B5 1.747(7)
B4 B8 1.764(7)
B5 B6 1.767(7)
B5 B9 1.777(7)
B5 B10 1.777(8)
B6 B10 1.750(7)
B6 B11 1.769(7)
B7 B8 1.780(7)
B7 B12 1.784(6)
B7 B11 1.789(8)
B8 B12 1.790(8)
B8 B9 1.796(7)
B9 B12 1.769(7)
B9 B10 1.786(8)
B10 B11 1.762(7)
B10 B12 1.783(7)
B11 B12 1.767(8)
